data_4312475
loop_
_publ_author_name
'Dongrong Xiao'
'Yangguang Li'
'Enbo Wang'
'Shutao Wang'
'Yu Hou'
'Gejihu De'
'Changwen Hu'

_publ_section_title
;
 Two Novel Vanadium Tellurites Covalently Bonded with Metal-Organic
 Complex Moieties: M(phen)V2TeO8 (M = Cu, Ni)
;
_journal_name_full 'Inorganic Chemistry'
_journal_page_first 7652
_journal_page_last 7657
_journal_paper_doi 10.1021/ic034272p
_journal_volume 42
_journal_year 2003
_chemical_formula_sum 'C12 H8 N2 Ni O8 Te V2'
_chemical_formula_weight 596.39
_chemical_name_systematic
; 
 ? 
;
_space_group_IT_number 14
_symmetry_cell_setting monoclinic
_symmetry_space_group_name_Hall '-P 2ybc'
_symmetry_space_group_name_H-M 'P 1 21/c 1'
_atom_sites_solution_hydrogens geom
_atom_sites_solution_primary direct
_atom_sites_solution_secondary difmap
_audit_creation_method SHELXL-97
_cell_angle_alpha 90.00
_cell_angle_beta 97.52(3)
_cell_angle_gamma 90.00
_cell_formula_units_Z 4
_cell_length_a 9.2163(18)
_cell_length_b 7.9897(16)
_cell_length_c 21.386(4)
_cell_measurement_reflns_used 6320
_cell_measurement_temperature 293(2)
_cell_measurement_theta_max 27.48
_cell_measurement_theta_min 1.92
_cell_volume 1561.2(5)
_computing_cell_refinement 'RAPID AUTO'
_computing_data_collection 'RAPID AUTO'
_computing_data_reduction 'RAPID AUTO'
_computing_molecular_graphics 'Bruker SHELXTL'
_computing_publication_material 'Bruker SHELXTL'
_computing_structure_refinement 'SHELXL-97 (Sheldrick, 1997)'
_computing_structure_solution 'SHELXS-97 (Sheldrick, 1990)'
_diffrn_ambient_temperature 293(2)
_diffrn_detector_area_resol_mean 0.01
_diffrn_measured_fraction_theta_full 0.999
_diffrn_measured_fraction_theta_max 0.999
_diffrn_measurement_device_type 'Rigaku RAXIS RAPID IP'
_diffrn_measurement_method Oscillation
_diffrn_radiation_monochromator graphite
_diffrn_radiation_source 'fine-focus sealed tube'
_diffrn_radiation_type MoK\a
_diffrn_radiation_wavelength 0.71073
_diffrn_reflns_av_R_equivalents 0.0196
_diffrn_reflns_av_sigmaI/netI 0.0315
_diffrn_reflns_limit_h_max 11
_diffrn_reflns_limit_h_min -11
_diffrn_reflns_limit_k_max 10
_diffrn_reflns_limit_k_min -9
_diffrn_reflns_limit_l_max 27
_diffrn_reflns_limit_l_min -27
_diffrn_reflns_number 6320
_diffrn_reflns_theta_full 27.48
_diffrn_reflns_theta_max 27.48
_diffrn_reflns_theta_min 1.92
_diffrn_standards_decay_% none
_diffrn_standards_interval_count none
_diffrn_standards_interval_time none
_diffrn_standards_number none
_exptl_absorpt_coefficient_mu 4.246
_exptl_absorpt_correction_T_max 0.668
_exptl_absorpt_correction_T_min 0.604
_exptl_absorpt_correction_type empirical
_exptl_absorpt_process_details 'ABSCOR by T.Higashi    8 March, 1995'
_exptl_crystal_colour green
_exptl_crystal_density_diffrn 2.537
_exptl_crystal_density_method 'not measured'
_exptl_crystal_description needle
_exptl_crystal_F_000 1136
_exptl_crystal_size_max 0.678
_exptl_crystal_size_mid 0.101
_exptl_crystal_size_min 0.095
_refine_diff_density_max 0.744
_refine_diff_density_min -0.964
_refine_diff_density_rms 0.291
_refine_ls_extinction_method none
_refine_ls_goodness_of_fit_ref 1.152
_refine_ls_hydrogen_treatment mixed
_refine_ls_matrix_type full
_refine_ls_number_parameters 235
_refine_ls_number_reflns 3578
_refine_ls_number_restraints 0
_refine_ls_restrained_S_all 1.152
_refine_ls_R_factor_all 0.0285
_refine_ls_R_factor_gt 0.0218
_refine_ls_shift/su_max 0.001
_refine_ls_shift/su_mean 0.000
_refine_ls_structure_factor_coef Fsqd
_refine_ls_weighting_details 'calc w=1/[\s^2^(Fo^2^)+(0.0433P)^2^+0.0786P] where P=(Fo^2^+2Fc^2^)/3'
_refine_ls_weighting_scheme calc
_refine_ls_wR_factor_gt 0.0611
_refine_ls_wR_factor_ref 0.0734
_reflns_number_gt 3199
_reflns_number_total 3578
_reflns_threshold_expression >2sigma(I)
_cod_data_source_file ic034272psi20030424_092004.cif
_cod_data_source_block xdr9a
_cod_original_cell_volume 1561.3(5)
_cod_database_code 4312475

loop_
_symmetry_equiv_pos_as_xyz
'x, y, z'
'-x, y+1/2, -z+1/2'
'-x, -y, -z'
'x, -y-1/2, z-1/2'

loop_
_atom_site_label
_atom_site_type_symbol
_atom_site_fract_x
_atom_site_fract_y
_atom_site_fract_z
_atom_site_U_iso_or_equiv
_atom_site_adp_type
_atom_site_occupancy
_atom_site_symmetry_multiplicity
_atom_site_calc_flag
_atom_site_refinement_flags
_atom_site_disorder_assembly
_atom_site_disorder_group
Te Te 0.22046(2) 0.52925(3) 0.226028(8) 0.01735(8) Uani 1 1 d . . .
Ni Ni 0.42305(4) 0.41128(5) 0.126560(16) 0.01380(10) Uani 1 1 d . . .
V1 V -0.06963(5) 0.43754(7) 0.30212(2) 0.01792(12) Uani 1 1 d . . .
V2 V 0.60747(5) 0.64768(6) 0.25268(2) 0.01692(12) Uani 1 1 d . . .
O1 O 0.0340(3) 0.4385(3) 0.23600(11) 0.0285(5) Uani 1 1 d . . .
O2 O 0.6847(3) 0.8349(3) 0.22725(10) 0.0286(5) Uani 1 1 d . . .
O3 O 0.0064(3) 0.5569(3) 0.35710(13) 0.0408(7) Uani 1 1 d . . .
O4 O 0.7460(3) 0.4989(3) 0.27489(12) 0.0355(6) Uani 1 1 d . . .
O5 O 0.4878(2) 0.5708(3) 0.19292(10) 0.0245(5) Uani 1 1 d . . .
O6 O 0.5162(2) 0.6854(3) 0.31123(10) 0.0242(5) Uani 1 1 d . . .
O7 O -0.0758(3) 0.2430(3) 0.33039(11) 0.0305(5) Uani 1 1 d . . .
O8 O 0.2276(2) 0.4372(3) 0.14776(10) 0.0216(5) Uani 1 1 d . . .
C1 C 0.7446(4) 0.4572(5) 0.11011(16) 0.0287(7) Uani 1 1 d . . .
H1 H 0.7590 0.5099 0.1492 0.029 Uiso 1 1 calc R . .
C2 C 0.8637(4) 0.4399(5) 0.07627(17) 0.0333(8) Uani 1 1 d . . .
H2 H 0.9555 0.4796 0.0930 0.033 Uiso 1 1 calc R . .
C3 C 0.8444(4) 0.3646(5) 0.01867(17) 0.0305(8) Uani 1 1 d . . .
H3 H 0.9223 0.3556 -0.0047 0.030 Uiso 1 1 calc R . .
C4 C 0.7057(3) 0.3002(4) -0.00530(14) 0.0238(7) Uani 1 1 d . . .
C5 C 0.6747(4) 0.2147(5) -0.06449(15) 0.0302(8) Uani 1 1 d . . .
H5 H 0.7482 0.2034 -0.0901 0.030 Uiso 1 1 calc R . .
C6 C 0.5397(4) 0.1497(5) -0.08394(15) 0.0309(8) Uani 1 1 d . . .
H6 H 0.5228 0.0936 -0.1223 0.031 Uiso 1 1 calc R . .
C7 C 0.4237(4) 0.1668(4) -0.04594(14) 0.0236(7) Uani 1 1 d . . .
C8 C 0.2822(4) 0.1029(4) -0.06216(15) 0.0300(8) Uani 1 1 d . . .
H8 H 0.2581 0.0455 -0.0999 0.030 Uiso 1 1 calc R . .
C9 C 0.1797(4) 0.1256(5) -0.02197(17) 0.0321(8) Uani 1 1 d . . .
H9 H 0.0856 0.0832 -0.0324 0.032 Uiso 1 1 calc R . .
C10 C 0.2159(4) 0.2121(4) 0.03448(15) 0.0263(7) Uani 1 1 d . . .
H10 H 0.1457 0.2245 0.0617 0.026 Uiso 1 1 calc R . .
C11 C 0.4508(3) 0.2538(4) 0.01131(14) 0.0190(6) Uani 1 1 d . . .
C12 C 0.5931(3) 0.3209(4) 0.03159(13) 0.0191(6) Uani 1 1 d . . .
N1 N 0.6111(3) 0.4008(3) 0.08841(12) 0.0209(5) Uani 1 1 d . . .
N2 N 0.3483(3) 0.2774(3) 0.05036(12) 0.0194(5) Uani 1 1 d . . .

loop_
_atom_site_aniso_label
_atom_site_aniso_U_11
_atom_site_aniso_U_22
_atom_site_aniso_U_33
_atom_site_aniso_U_23
_atom_site_aniso_U_13
_atom_site_aniso_U_12
Te 0.01567(11) 0.01933(13) 0.01752(11) -0.00153(7) 0.00399(8) 0.00162(7)
Ni 0.01126(18) 0.0179(2) 0.01277(17) -0.00294(14) 0.00333(13) -0.00105(13)
V1 0.0133(2) 0.0198(3) 0.0208(3) 0.0018(2) 0.00300(19) 0.00138(18)
V2 0.0135(2) 0.0194(3) 0.0176(2) -0.00297(19) 0.00105(18) -0.00058(18)
O1 0.0203(12) 0.0357(14) 0.0319(12) 0.0004(10) 0.0120(9) -0.0031(10)
O2 0.0331(13) 0.0297(14) 0.0238(11) -0.0040(10) 0.0061(9) -0.0121(10)
O3 0.0467(17) 0.0325(15) 0.0386(15) -0.0078(12) -0.0116(13) 0.0020(12)
O4 0.0213(12) 0.0423(16) 0.0417(16) 0.0041(11) -0.0001(11) 0.0104(11)
O5 0.0246(12) 0.0255(12) 0.0225(11) -0.0038(9) -0.0005(9) -0.0023(9)
O6 0.0248(12) 0.0246(12) 0.0244(10) -0.0051(9) 0.0081(9) -0.0036(9)
O7 0.0264(12) 0.0291(13) 0.0367(13) 0.0112(11) 0.0072(10) -0.0005(10)
O8 0.0160(11) 0.0290(12) 0.0203(10) -0.0076(9) 0.0040(8) 0.0007(9)
C1 0.0228(17) 0.038(2) 0.0250(16) -0.0045(14) 0.0027(13) -0.0063(14)
C2 0.0179(17) 0.048(2) 0.0339(18) 0.0000(16) 0.0043(14) -0.0057(15)
C3 0.0222(17) 0.039(2) 0.0323(17) 0.0033(15) 0.0131(14) 0.0018(14)
C4 0.0220(16) 0.0273(17) 0.0234(15) 0.0045(13) 0.0078(12) 0.0050(13)
C5 0.0363(19) 0.035(2) 0.0223(15) -0.0021(14) 0.0150(14) 0.0053(15)
C6 0.040(2) 0.035(2) 0.0191(15) -0.0036(14) 0.0070(14) 0.0040(15)
C7 0.0307(18) 0.0225(16) 0.0169(13) -0.0010(12) 0.0011(12) 0.0043(13)
C8 0.036(2) 0.0291(19) 0.0225(16) -0.0051(14) -0.0045(14) -0.0025(15)
C9 0.0264(18) 0.033(2) 0.0349(18) -0.0054(15) -0.0034(14) -0.0071(14)
C10 0.0189(16) 0.0322(19) 0.0276(16) -0.0034(14) 0.0025(12) -0.0013(13)
C11 0.0216(15) 0.0174(14) 0.0184(13) 0.0009(11) 0.0044(11) 0.0032(11)
C12 0.0220(15) 0.0180(15) 0.0176(13) 0.0034(11) 0.0042(11) 0.0026(11)
N1 0.0176(13) 0.0254(14) 0.0200(12) -0.0001(10) 0.0039(10) -0.0018(10)
N2 0.0186(13) 0.0210(13) 0.0188(11) -0.0010(10) 0.0025(9) -0.0001(10)

loop_
_atom_type_symbol
_atom_type_description
_atom_type_scat_dispersion_real
_atom_type_scat_dispersion_imag
_atom_type_scat_source
C C 0.0033 0.0016 'International Tables Vol C Tables 4.2.6.8 and 6.1.1.4'
H H 0.0000 0.0000 'International Tables Vol C Tables 4.2.6.8 and 6.1.1.4'
N N 0.0061 0.0033 'International Tables Vol C Tables 4.2.6.8 and 6.1.1.4'
O O 0.0106 0.0060 'International Tables Vol C Tables 4.2.6.8 and 6.1.1.4'
V V 0.3005 0.5294 'International Tables Vol C Tables 4.2.6.8 and 6.1.1.4'
Ni Ni 0.3393 1.1124 'International Tables Vol C Tables 4.2.6.8 and 6.1.1.4'
Te Te -0.5308 1.6751 'International Tables Vol C Tables 4.2.6.8 and 6.1.1.4'

loop_
_geom_angle_atom_site_label_1
_geom_angle_atom_site_label_2
_geom_angle_atom_site_label_3
_geom_angle
_geom_angle_site_symmetry_1
_geom_angle_site_symmetry_3
_geom_angle_publ_flag
O8 Te O1 95.17(10) . . ?
O8 Te O2 94.56(10) . 2_645 ?
O1 Te O2 89.44(11) . 2_645 ?
O8 Te O7 84.85(9) . 2 ?
O1 Te O7 82.92(10) . 2 ?
O2 Te O7 172.24(9) 2_645 2 ?
O8 Ni O5 87.99(9) . . ?
O8 Ni N2 90.93(10) . . ?
O5 Ni N2 171.41(10) . . ?
O8 Ni N1 169.19(10) . . ?
O5 Ni N1 97.18(10) . . ?
N2 Ni N1 82.54(11) . . ?
O8 Ni O6 96.57(9) . 2_645 ?
O5 Ni O6 93.71(9) . 2_645 ?
N2 Ni O6 94.88(10) . 2_645 ?
N1 Ni O6 92.58(9) . 2_645 ?
O3 V1 O7 108.69(14) . . ?
O3 V1 O4 112.39(14) . 1_455 ?
O7 V1 O4 107.26(13) . 1_455 ?
O3 V1 O1 110.27(14) . . ?
O7 V1 O1 109.46(12) . . ?
O4 V1 O1 108.69(12) 1_455 . ?
O6 V2 O5 107.31(12) . . ?
O6 V2 O4 110.31(13) . . ?
O5 V2 O4 109.66(13) . . ?
O6 V2 O2 110.43(12) . . ?
O5 V2 O2 108.85(11) . . ?
O4 V2 O2 110.23(13) . . ?
V1 O1 Te 131.82(14) . . ?
V2 O2 Te 132.34(12) . 2_655 ?
V2 O4 V1 153.49(18) . 1_655 ?
V2 O5 Ni 153.96(15) . . ?
V2 O6 Ni 119.09(12) . 2_655 ?
V1 O7 Te 121.62(12) . 2_545 ?
Te O8 Ni 113.81(11) . . ?
N1 C1 C2 122.5(3) . . ?
C3 C2 C1 119.6(3) . . ?
C2 C3 C4 119.7(3) . . ?
C12 C4 C3 117.2(3) . . ?
C12 C4 C5 118.6(3) . . ?
C3 C4 C5 124.1(3) . . ?
C6 C5 C4 121.3(3) . . ?
C5 C6 C7 120.7(3) . . ?
C8 C7 C11 116.8(3) . . ?
C8 C7 C6 124.4(3) . . ?
C11 C7 C6 118.8(3) . . ?
C9 C8 C7 119.5(3) . . ?
C8 C9 C10 120.2(3) . . ?
N2 C10 C9 121.6(3) . . ?
N2 C11 C7 123.3(3) . . ?
N2 C11 C12 116.6(3) . . ?
C7 C11 C12 120.1(3) . . ?
N1 C12 C4 123.2(3) . . ?
N1 C12 C11 116.4(3) . . ?
C4 C12 C11 120.3(3) . . ?
C1 N1 C12 117.8(3) . . ?
C1 N1 Ni 130.5(2) . . ?
C12 N1 Ni 111.7(2) . . ?
C10 N2 C11 118.6(3) . . ?
C10 N2 Ni 128.8(2) . . ?
C11 N2 Ni 112.6(2) . . ?

loop_
_geom_bond_atom_site_label_1
_geom_bond_atom_site_label_2
_geom_bond_distance
_geom_bond_site_symmetry_2
_geom_bond_publ_flag
Te O8 1.837(2) . ?
Te O1 1.903(2) . ?
Te O2 1.987(2) 2_645 ?
Te O7 2.394(3) 2 ?
Ni O8 1.925(2) . ?
Ni O5 1.942(2) . ?
Ni N2 1.995(3) . ?
Ni N1 2.011(3) . ?
Ni O6 2.268(2) 2_645 ?
V1 O3 1.603(3) . ?
V1 O7 1.671(2) . ?
V1 O4 1.791(3) 1_455 ?
V1 O1 1.807(2) . ?
V2 O6 1.626(2) . ?
V2 O5 1.691(2) . ?
V2 O4 1.763(3) . ?
V2 O2 1.772(2) . ?
O2 Te 1.987(2) 2_655 ?
O4 V1 1.791(3) 1_655 ?
O6 Ni 2.268(2) 2_655 ?
O7 Te 2.394(3) 2_545 ?
C1 N1 1.336(4) . ?
C1 C2 1.398(5) . ?
C2 C3 1.362(5) . ?
C3 C4 1.411(5) . ?
C4 C12 1.393(4) . ?
C4 C5 1.434(5) . ?
C5 C6 1.362(5) . ?
C6 C7 1.432(5) . ?
C7 C8 1.401(5) . ?
C7 C11 1.402(4) . ?
C8 C9 1.370(5) . ?
C9 C10 1.393(5) . ?
C10 N2 1.330(4) . ?
C11 N2 1.353(4) . ?
C11 C12 1.431(4) . ?
C12 N1 1.364(4) . ?
